data_4308809
loop_
_publ_author_name
'Jie-Peng Zhang'
'Yan-Yong Lin'
'Xiao-Chun Huang'
'Xiao-Ming Chen'

_publ_section_title
;
Well-Resolved, New Water Morphologies Obtained by Modification of the
Hydrophilic/Hydrophobic Character and Shapes of the Supporting Layers
;
_journal_name_full 'Inorganic Chemistry'
_journal_page_first 3146
_journal_page_last 3150
_journal_paper_doi 10.1021/ic0483186
_journal_volume 44
_journal_year 2005
_chemical_formula_sum 'C24 H20 Ag2 N4 O5'
_chemical_formula_weight 660.18
_chemical_name_systematic
; 
 ? 
;
_space_group_IT_number 15
_symmetry_cell_setting monoclinic
_symmetry_space_group_name_Hall '-C 2yc'
_symmetry_space_group_name_H-M 'C 1 2/c 1'
_atom_sites_solution_hydrogens geom
_atom_sites_solution_primary direct
_atom_sites_solution_secondary difmap
_audit_creation_method SHELXL-97
_cell_angle_alpha 90.00
_cell_angle_beta 100.282(2)
_cell_angle_gamma 90.00
_cell_formula_units_Z 8
_cell_length_a 20.9511(8)
_cell_length_b 26.1814(14)
_cell_length_c 8.2369(4)
_cell_measurement_temperature 123(2)
_cell_volume 4445.6(4)
_computing_cell_refinement 'SAINT-PLUS for Windows NT, Ver. 6.0'
_computing_data_collection 'SMART for Windows NT, Bruker AXS Inc.,  1998.'
_computing_data_reduction 'SAINT-PLUS for Windows NT, Ver. 6.0'
_computing_molecular_graphics 'SHELXTL Ver. 6.10, (Sheldrick, 2000)'
_computing_publication_material 'SHELXTL Ver. 6.10, (Sheldrick, 2000)'
_computing_structure_refinement 'SHELXTL Ver. 6.10, (Sheldrick, 2000)'
_computing_structure_solution 'SHELXTL Ver. 6.10, (Sheldrick, 2000)'
_diffrn_ambient_temperature 123(2)
_diffrn_measured_fraction_theta_full 0.983
_diffrn_measured_fraction_theta_max 0.983
_diffrn_measurement_device_type 'Bruker Apex CCD'
_diffrn_measurement_method '\w scan'
_diffrn_radiation_monochromator graphite
_diffrn_radiation_source 'fine-focus sealed tube'
_diffrn_radiation_type MoK\a
_diffrn_radiation_wavelength 0.71073
_diffrn_reflns_av_R_equivalents 0.0248
_diffrn_reflns_av_sigmaI/netI 0.0418
_diffrn_reflns_limit_h_max 18
_diffrn_reflns_limit_h_min -25
_diffrn_reflns_limit_k_max 32
_diffrn_reflns_limit_k_min -32
_diffrn_reflns_limit_l_max 10
_diffrn_reflns_limit_l_min -8
_diffrn_reflns_number 11851
_diffrn_reflns_theta_full 26.11
_diffrn_reflns_theta_max 26.11
_diffrn_reflns_theta_min 1.26
_exptl_absorpt_coefficient_mu 1.808
_exptl_absorpt_correction_T_max 0.8399
_exptl_absorpt_correction_T_min 0.7859
_exptl_crystal_colour 'pale yellow'
_exptl_crystal_density_diffrn 1.973
_exptl_crystal_density_method 'not measured'
_exptl_crystal_description Needle
_exptl_crystal_F_000 2608
_exptl_crystal_size_max 0.14
_exptl_crystal_size_mid 0.12
_exptl_crystal_size_min 0.10
_refine_diff_density_max 0.915
_refine_diff_density_min -0.496
_refine_diff_density_rms 0.134
_refine_ls_extinction_method none
_refine_ls_goodness_of_fit_ref 1.012
_refine_ls_hydrogen_treatment mixed
_refine_ls_matrix_type full
_refine_ls_number_parameters 341
_refine_ls_number_reflns 4345
_refine_ls_number_restraints 0
_refine_ls_restrained_S_all 1.012
_refine_ls_R_factor_all 0.0424
_refine_ls_R_factor_gt 0.0376
_refine_ls_shift/su_max 0.001
_refine_ls_shift/su_mean 0.000
_refine_ls_structure_factor_coef Fsqd
_refine_ls_weighting_details 'calc w=1/[\s^2^(Fo^2^)+(0.0543P)^2^+0.0000P] where P=(Fo^2^+2Fc^2^)/3'
_refine_ls_weighting_scheme calc
_refine_ls_wR_factor_gt 0.0895
_refine_ls_wR_factor_ref 0.0907
_reflns_number_gt 3415
_reflns_number_total 4345
_reflns_threshold_expression >2sigma(I)
_cod_data_source_file ic0483186si20041128_102903_1.cif
_cod_data_source_block compound_1_245548
_cod_database_code 4308809

loop_
_symmetry_equiv_pos_as_xyz
'x, y, z'
'-x, y, -z+1/2'
'x+1/2, y+1/2, z'
'-x+1/2, y+1/2, -z+1/2'
'-x, -y, -z'
'x, -y, z-1/2'
'-x+1/2, -y+1/2, -z'
'x+1/2, -y+1/2, z-1/2'

loop_
_atom_site_label
_atom_site_type_symbol
_atom_site_fract_x
_atom_site_fract_y
_atom_site_fract_z
_atom_site_U_iso_or_equiv
_atom_site_adp_type
_atom_site_occupancy
_atom_site_symmetry_multiplicity
_atom_site_calc_flag
_atom_site_refinement_flags
_atom_site_disorder_assembly
_atom_site_disorder_group
Ag1 Ag 0.181687(16) 0.258428(11) 0.27447(4) 0.02967(11) Uani 1 1 d . . .
Ag2 Ag 0.253451(15) 0.329947(11) 0.48267(4) 0.02926(11) Uani 1 1 d . . .
O1 O 0.33528(13) 0.28886(10) 0.4168(3) 0.0303(6) Uani 1 1 d . . .
O2 O 0.09980(13) 0.30293(10) 0.3302(3) 0.0322(7) Uani 1 1 d . . .
N1 N 0.28001(16) 0.23316(11) 0.2323(4) 0.0237(7) Uani 1 1 d . . .
N2 N 0.16243(15) 0.19141(12) 0.0828(4) 0.0270(7) Uani 1 1 d . . .
N3 N 0.15581(15) 0.36310(11) 0.4974(4) 0.0244(7) Uani 1 1 d . . .
N4 N 0.27332(15) 0.40339(12) 0.6493(4) 0.0267(7) Uani 1 1 d . . .
C1 C 0.3350(2) 0.25393(14) 0.3072(5) 0.0290(9) Uani 1 1 d . . .
C2 C 0.3962(2) 0.23452(15) 0.2690(5) 0.0312(9) Uani 1 1 d . . .
H2A H 0.4361 0.2483 0.3250 0.037 Uiso 1 1 calc R . .
C3 C 0.3969(2) 0.19904(15) 0.1605(5) 0.0362(10) Uani 1 1 d . . .
H3A H 0.4372 0.1884 0.1341 0.043 Uiso 1 1 calc R . .
C4 C 0.3380(2) 0.17522(14) 0.0787(5) 0.0287(9) Uani 1 1 d . . .
C5 C 0.28094(19) 0.19501(14) 0.1186(4) 0.0259(9) Uani 1 1 d . . .
C6 C 0.3357(2) 0.13641(16) -0.0354(5) 0.0342(10) Uani 1 1 d . . .
H6A H 0.3753 0.1237 -0.0605 0.041 Uiso 1 1 calc R . .
C7 C 0.2773(2) 0.11494(14) -0.1160(5) 0.0284(9) Uani 1 1 d . . .
H7A H 0.2773 0.0884 -0.1945 0.034 Uiso 1 1 calc R . .
C8 C 0.2182(2) 0.13364(14) -0.0778(5) 0.0271(9) Uani 1 1 d . . .
C9 C 0.2191(2) 0.17358(14) 0.0388(4) 0.0250(8) Uani 1 1 d . . .
C10 C 0.1573(2) 0.11409(16) -0.1526(5) 0.0392(11) Uani 1 1 d . . .
H10A H 0.1548 0.0877 -0.2325 0.047 Uiso 1 1 calc R . .
C11 C 0.1021(2) 0.13309(16) -0.1103(5) 0.0353(10) Uani 1 1 d . . .
H11A H 0.0609 0.1198 -0.1591 0.042 Uiso 1 1 calc R . .
C12 C 0.1069(2) 0.17263(15) 0.0068(5) 0.0333(10) Uani 1 1 d . . .
H12A H 0.0679 0.1865 0.0324 0.040 Uiso 1 1 calc R . .
C13 C 0.1004(2) 0.34158(15) 0.4231(5) 0.0271(9) Uani 1 1 d . . .
C14 C 0.0381(2) 0.36370(16) 0.4470(5) 0.0342(10) Uani 1 1 d . . .
H14A H -0.0017 0.3481 0.3987 0.041 Uiso 1 1 calc R . .
C15 C 0.0386(2) 0.40555(15) 0.5369(5) 0.0302(9) Uani 1 1 d . . .
H15A H -0.0017 0.4206 0.5473 0.036 Uiso 1 1 calc R . .
C16 C 0.0976(2) 0.42949(15) 0.6202(5) 0.0357(10) Uani 1 1 d . . .
C17 C 0.1551(2) 0.40519(15) 0.5936(5) 0.0305(9) Uani 1 1 d . . .
C18 C 0.1017(2) 0.47345(16) 0.7199(5) 0.0395(11) Uani 1 1 d . . .
H18A H 0.0624 0.4896 0.7333 0.047 Uiso 1 1 calc R . .
C19 C 0.1558(2) 0.49344(16) 0.7949(5) 0.0397(11) Uani 1 1 d . . .
H19A H 0.1551 0.5228 0.8625 0.048 Uiso 1 1 calc R . .
C20 C 0.2180(2) 0.47072(16) 0.7751(5) 0.0339(10) Uani 1 1 d . . .
C21 C 0.2160(2) 0.42675(13) 0.6748(4) 0.0257(9) Uani 1 1 d . . .
C22 C 0.2777(2) 0.49001(16) 0.8489(5) 0.0402(11) Uani 1 1 d . . .
H22A H 0.2800 0.5193 0.9176 0.048 Uiso 1 1 calc R . .
C23 C 0.3331(2) 0.46666(15) 0.8221(5) 0.0354(10) Uani 1 1 d . . .
H23A H 0.3742 0.4795 0.8737 0.043 Uiso 1 1 calc R . .
C24 C 0.3297(2) 0.42438(17) 0.7202(5) 0.0351(10) Uani 1 1 d . . .
H24A H 0.3690 0.4097 0.6997 0.042 Uiso 1 1 calc R . .
O1W O 0.0000 0.2365(2) 0.2500 0.0511(14) Uani 1 2 d S . .
H1 H 0.031(3) 0.2528(16) 0.272(7) 0.044(15) Uiso 1 1 d . . .
O2W O 0.0573(2) 0.15617(14) 0.4564(6) 0.0549(11) Uani 1 1 d . . .
H21 H 0.080(2) 0.1723(14) 0.510(5) 0.011(11) Uiso 1 1 d . . .
H22 H 0.030(3) 0.172(2) 0.402(7) 0.07(2) Uiso 1 1 d . . .
O3W O 0.05372(19) 0.05517(14) 0.5180(5) 0.0488(9) Uani 1 1 d . . .
H31 H 0.056(3) 0.0788(19) 0.478(6) 0.047(17) Uiso 1 1 d . . .
H32 H 0.030(3) 0.040(2) 0.596(6) 0.073(18) Uiso 1 1 d . . .
O4W O 0.0000 -0.00619(19) 0.2500 0.0460(13) Uani 1 2 d S . .
H4 H 0.014(3) 0.007(2) 0.333(6) 0.07(2) Uiso 1 1 d . . .

loop_
_atom_site_aniso_label
_atom_site_aniso_U_11
_atom_site_aniso_U_22
_atom_site_aniso_U_33
_atom_site_aniso_U_23
_atom_site_aniso_U_13
_atom_site_aniso_U_12
Ag1 0.0262(2) 0.02560(16) 0.03663(19) -0.00522(12) 0.00404(13) 0.00051(12)
Ag2 0.0262(2) 0.02501(17) 0.03649(19) -0.00446(12) 0.00544(13) -0.00064(12)
O1 0.0273(16) 0.0305(15) 0.0309(15) -0.0102(12) -0.0013(12) -0.0026(12)
O2 0.0241(16) 0.0371(16) 0.0359(16) -0.0126(13) 0.0072(12) -0.0039(12)
N1 0.0237(19) 0.0203(15) 0.0257(17) 0.0039(13) 0.0009(14) 0.0046(13)
N2 0.0153(18) 0.0240(16) 0.0390(19) 0.0049(14) -0.0025(14) -0.0073(13)
N3 0.0230(18) 0.0245(16) 0.0256(17) -0.0022(13) 0.0041(13) -0.0018(13)
N4 0.0192(18) 0.0282(17) 0.0337(18) 0.0040(14) 0.0075(14) -0.0043(13)
C1 0.031(3) 0.0203(19) 0.035(2) 0.0098(17) 0.0051(19) 0.0030(16)
C2 0.023(2) 0.027(2) 0.043(2) 0.0041(18) 0.0043(18) -0.0048(17)
C3 0.031(3) 0.036(2) 0.041(2) 0.0087(19) 0.006(2) 0.0026(19)
C4 0.033(2) 0.0232(19) 0.031(2) 0.0118(16) 0.0100(18) 0.0011(17)
C5 0.029(2) 0.0194(18) 0.028(2) 0.0054(15) 0.0032(17) 0.0081(16)
C6 0.031(3) 0.037(2) 0.036(2) 0.0093(18) 0.0104(19) -0.0023(18)
C7 0.042(3) 0.0190(18) 0.027(2) -0.0001(15) 0.0116(18) -0.0096(17)
C8 0.033(2) 0.0198(18) 0.027(2) 0.0087(15) 0.0022(17) -0.0060(16)
C9 0.027(2) 0.028(2) 0.0210(18) 0.0055(15) 0.0072(16) -0.0012(16)
C10 0.053(3) 0.034(2) 0.030(2) -0.0013(18) 0.004(2) -0.003(2)
C11 0.036(3) 0.034(2) 0.034(2) -0.0025(18) 0.0003(19) -0.0057(19)
C12 0.023(2) 0.033(2) 0.041(2) 0.0095(18) -0.0015(19) 0.0043(17)
C13 0.024(2) 0.030(2) 0.028(2) -0.0009(17) 0.0087(17) 0.0015(17)
C14 0.023(2) 0.041(2) 0.039(2) -0.0031(19) 0.0058(19) -0.0002(18)
C15 0.020(2) 0.038(2) 0.033(2) 0.0081(18) 0.0069(17) 0.0046(17)
C16 0.049(3) 0.028(2) 0.032(2) 0.0040(17) 0.012(2) 0.0084(19)
C17 0.022(2) 0.034(2) 0.036(2) 0.0050(18) 0.0086(18) -0.0008(17)
C18 0.045(3) 0.035(2) 0.042(2) 0.001(2) 0.015(2) 0.006(2)
C19 0.057(3) 0.030(2) 0.036(2) -0.0092(18) 0.018(2) 0.002(2)
C20 0.033(3) 0.037(2) 0.032(2) 0.0026(18) 0.0058(19) 0.0043(19)
C21 0.040(3) 0.0180(18) 0.0225(19) 0.0053(14) 0.0152(17) 0.0036(16)
C22 0.044(3) 0.036(2) 0.041(3) -0.011(2) 0.011(2) -0.011(2)
C23 0.038(3) 0.032(2) 0.036(2) -0.0002(18) 0.0047(19) -0.0156(19)
C24 0.018(2) 0.051(3) 0.032(2) 0.0058(19) -0.0057(17) -0.0086(19)
O1W 0.022(3) 0.043(3) 0.081(4) 0.000 -0.010(3) 0.000
O2W 0.031(2) 0.044(2) 0.079(3) 0.007(2) -0.0201(19) -0.0092(18)
O3W 0.062(3) 0.037(2) 0.050(2) 0.0108(17) 0.0186(18) -0.0098(17)
O4W 0.066(4) 0.044(3) 0.027(3) 0.000 0.004(3) 0.000

loop_
_atom_type_symbol
_atom_type_description
_atom_type_scat_dispersion_real
_atom_type_scat_dispersion_imag
_atom_type_scat_source
C C 0.0033 0.0016 'International Tables Vol C Tables 4.2.6.8 and 6.1.1.4'
H H 0.0000 0.0000 'International Tables Vol C Tables 4.2.6.8 and 6.1.1.4'
N N 0.0061 0.0033 'International Tables Vol C Tables 4.2.6.8 and 6.1.1.4'
O O 0.0106 0.0060 'International Tables Vol C Tables 4.2.6.8 and 6.1.1.4'
Ag Ag -0.8971 1.1015 'International Tables Vol C Tables 4.2.6.8 and 6.1.1.4'

loop_
_geom_angle_atom_site_label_1
_geom_angle_atom_site_label_2
_geom_angle_atom_site_label_3
_geom_angle
_geom_angle_site_symmetry_1
_geom_angle_site_symmetry_3
_geom_angle_publ_flag
O2 Ag1 N1 164.30(10) . . ?
O2 Ag1 N2 119.47(11) . . ?
N1 Ag1 N2 74.24(11) . . ?
O2 Ag1 Ag2 82.56(7) . . ?
N1 Ag1 Ag2 83.36(8) . . ?
N2 Ag1 Ag2 157.56(8) . . ?
O2 Ag1 Ag2 121.00(7) . 7_556 ?
N1 Ag1 Ag2 65.48(7) . 7_556 ?
N2 Ag1 Ag2 83.26(7) . 7_556 ?
Ag2 Ag1 Ag2 88.790(12) . 7_556 ?
O2 Ag1 Ag1 107.45(7) . 7_556 ?
N1 Ag1 Ag1 67.37(8) . 7_556 ?
N2 Ag1 Ag1 120.92(8) . 7_556 ?
Ag2 Ag1 Ag1 48.212(9) . 7_556 ?
Ag2 Ag1 Ag1 40.578(8) 7_556 7_556 ?
O1 Ag2 N3 166.35(10) . . ?
O1 Ag2 N4 118.96(10) . . ?
N3 Ag2 N4 73.80(11) . . ?
O1 Ag2 Ag1 82.93(7) . . ?
N3 Ag2 Ag1 84.06(8) . . ?
N4 Ag2 Ag1 157.74(8) . . ?
O1 Ag2 Ag1 62.11(7) . 7_556 ?
N3 Ag2 Ag1 122.37(8) . 7_556 ?
N4 Ag2 Ag1 102.40(8) . 7_556 ?
Ag1 Ag2 Ag1 91.210(12) . 7_556 ?
O1 Ag2 Ag2 64.02(7) . 7_556 ?
N3 Ag2 Ag2 109.81(8) . 7_556 ?
N4 Ag2 Ag2 141.11(8) . 7_556 ?
Ag1 Ag2 Ag2 49.586(9) . 7_556 ?
Ag1 Ag2 Ag2 41.624(8) 7_556 7_556 ?
C1 O1 Ag2 128.5(3) . . ?
C13 O2 Ag1 128.9(3) . . ?
C1 N1 C5 120.1(3) . . ?
C1 N1 Ag1 123.5(3) . . ?
C5 N1 Ag1 116.4(3) . . ?
C12 N2 C9 118.5(3) . . ?
C12 N2 Ag1 129.1(3) . . ?
C9 N2 Ag1 112.1(2) . . ?
C13 N3 C17 120.6(3) . . ?
C13 N3 Ag2 122.5(2) . . ?
C17 N3 Ag2 116.8(2) . . ?
C24 N4 C21 118.1(3) . . ?
C24 N4 Ag2 129.7(3) . . ?
C21 N4 Ag2 112.2(2) . . ?
O1 C1 N1 121.1(4) . . ?
O1 C1 C2 120.2(4) . . ?
N1 C1 C2 118.7(4) . . ?
C3 C2 C1 121.1(4) . . ?
C2 C3 C4 121.4(4) . . ?
C6 C4 C5 120.5(4) . . ?
C6 C4 C3 124.2(4) . . ?
C5 C4 C3 115.4(4) . . ?
N1 C5 C4 123.3(4) . . ?
N1 C5 C9 118.0(3) . . ?
C4 C5 C9 118.8(3) . . ?
C4 C6 C7 122.7(4) . . ?
C6 C7 C8 118.7(4) . . ?
C10 C8 C9 117.8(4) . . ?
C10 C8 C7 122.4(4) . . ?
C9 C8 C7 119.8(4) . . ?
N2 C9 C8 121.1(4) . . ?
N2 C9 C5 119.2(3) . . ?
C8 C9 C5 119.6(4) . . ?
C11 C10 C8 120.0(4) . . ?
C10 C11 C12 119.0(4) . . ?
N2 C12 C11 123.4(4) . . ?
O2 C13 N3 121.9(4) . . ?
O2 C13 C14 118.7(4) . . ?
N3 C13 C14 119.4(3) . . ?
C15 C14 C13 118.8(4) . . ?
C14 C15 C16 123.1(4) . . ?
C18 C16 C17 119.6(4) . . ?
C18 C16 C15 126.1(4) . . ?
C17 C16 C15 114.3(4) . . ?
N3 C17 C16 123.7(4) . . ?
N3 C17 C21 119.1(3) . . ?
C16 C17 C21 117.3(4) . . ?
C19 C18 C16 124.3(5) . . ?
C18 C19 C20 120.0(4) . . ?
C22 C20 C21 118.9(4) . . ?
C22 C20 C19 123.6(4) . . ?
C21 C20 C19 117.5(4) . . ?
N4 C21 C20 120.5(4) . . ?
N4 C21 C17 118.1(3) . . ?
C20 C21 C17 121.4(4) . . ?
C23 C22 C20 119.6(4) . . ?
C22 C23 C24 120.2(4) . . ?
N4 C24 C23 122.6(4) . . ?

loop_
_geom_bond_atom_site_label_1
_geom_bond_atom_site_label_2
_geom_bond_distance
_geom_bond_site_symmetry_2
_geom_bond_publ_flag
Ag1 O2 2.189(3) . ?
Ag1 N1 2.249(3) . ?
Ag1 N2 2.346(3) . ?
Ag1 Ag2 2.7906(4) . ?
Ag1 Ag2 3.1987(4) 7_556 ?
Ag1 Ag1 4.2890(6) 7_556 ?
Ag2 O1 2.173(3) . ?
Ag2 N3 2.245(3) . ?
Ag2 N4 2.356(3) . ?
Ag2 Ag1 3.1987(4) 7_556 ?
Ag2 Ag2 4.2002(6) 7_556 ?
O1 C1 1.284(5) . ?
O2 C13 1.267(4) . ?
N1 C1 1.322(5) . ?
N1 C5 1.372(5) . ?
N2 C12 1.315(5) . ?
N2 C9 1.384(5) . ?
N3 C13 1.336(5) . ?
N3 C17 1.359(5) . ?
N4 C24 1.339(5) . ?
N4 C21 1.397(5) . ?
C1 C2 1.466(6) . ?
C2 C3 1.291(6) . ?
C3 C4 1.438(6) . ?
C4 C6 1.379(6) . ?
C4 C5 1.396(5) . ?
C5 C9 1.456(5) . ?
C6 C7 1.401(6) . ?
C7 C8 1.419(6) . ?
C8 C10 1.410(6) . ?
C8 C9 1.418(5) . ?
C10 C11 1.361(6) . ?
C11 C12 1.406(6) . ?
C13 C14 1.474(6) . ?
C14 C15 1.321(6) . ?
C15 C16 1.445(6) . ?
C16 C18 1.408(6) . ?
C16 C17 1.412(6) . ?
C17 C21 1.446(6) . ?
C18 C19 1.300(6) . ?
C19 C20 1.466(6) . ?
C20 C22 1.385(6) . ?
C20 C21 1.413(5) . ?
C22 C23 1.365(6) . ?
C23 C24 1.383(6) . ?

loop_
_geom_hbond_atom_site_label_D
_geom_hbond_atom_site_label_H
_geom_hbond_atom_site_label_A
_geom_hbond_distance_DH
_geom_hbond_distance_HA
_geom_hbond_distance_DA
_geom_hbond_angle_DHA
_geom_hbond_site_symmetry_A
O1W H1 O2 0.77(5) 1.94(5) 2.710(4) 171(5) .
O2W H22 O1W 0.77(6) 2.13(6) 2.832(5) 151(6) .
O2W H21 O1 0.73(4) 2.04(4) 2.719(5) 156(4) 7_556
O3W H31 O2W 0.71(5) 2.03(5) 2.696(5) 156(5) .
O3W H32 O4W 0.97(6) 1.75(6) 2.708(5) 171(5) 5_556
O4W H4 O3W 0.78(5) 2.03(5) 2.799(5) 168(6) .
